data_7705982
loop_
_publ_author_name
'Cheng, Ming-Chuan'
'Lee, Gene-Hsiang'
'Lin, Tien-Sung'
'Liu, Yu-Chiao'
'Chiang, Ming-Hsi'
'Peng, Shie-Ming'

_publ_section_title
;
 A new series of heteronuclear metal strings,
 MRhRh(dpa)<sub>4</sub>Cl<sub>2</sub> and
 MRhRhM(dpa)<sub>4</sub>X<sub>2</sub>, from the reactions of
 Rh<sub>2</sub>(dpa)<sub>4</sub> with metal ions of group 7 to group 12.
;
_journal_issue 2
_journal_name_full 'Dalton transactions (Cambridge, England : 2003)'
_journal_page_first 520
_journal_page_last 534
_journal_paper_doi 10.1039/d0dt03311a
_journal_volume 50
_journal_year 2021
_chemical_formula_sum 'C44 H42 Cl2 Co N12 O Rh2'
_chemical_formula_weight 1090.54
_space_group_crystal_system monoclinic
_space_group_IT_number 14
_space_group_name_Hall '-P 2ybc'
_space_group_name_H-M_alt 'P 1 21/c 1'
_atom_sites_solution_hydrogens geom
_audit_creation_method SHELXL-2018/3
_audit_update_record
;
2020-09-21 deposited with the CCDC.	2020-12-03 downloaded from the CCDC.
;
_cell_angle_alpha 90
_cell_angle_beta 98.6876(9)
_cell_angle_gamma 90
_cell_formula_units_Z 4
_cell_length_a 16.0245(2)
_cell_length_b 15.7742(2)
_cell_length_c 17.0123(3)
_cell_measurement_reflns_used 9733
_cell_measurement_temperature 150(2)
_cell_measurement_theta_max 27.50
_cell_measurement_theta_min 1.80
_cell_volume 4250.92(11)
_computing_cell_refinement DENZO-SMN
_computing_data_collection 'NONIUS COLLECT'
_computing_data_reduction DENZO-SMN
_computing_molecular_graphics 'Bruker SHELXTL'
_computing_publication_material 'Bruker SHELXTL'
_computing_structure_refinement 'SHELXL-2018/3 (Sheldrick, 2018)'
_computing_structure_solution 'SHELXS-97 (Sheldrick 2008)'
_diffrn_ambient_temperature 150(2)
_diffrn_measured_fraction_theta_full 1.000
_diffrn_measured_fraction_theta_max 0.996
_diffrn_measurement_device_type 'NONIUS KappaCCD'
_diffrn_measurement_method '\w scans'
_diffrn_radiation_type MoK\a
_diffrn_radiation_wavelength 0.71073
_diffrn_reflns_av_R_equivalents 0.0615
_diffrn_reflns_av_unetI/netI 0.0696
_diffrn_reflns_Laue_measured_fraction_full 1.000
_diffrn_reflns_Laue_measured_fraction_max 0.996
_diffrn_reflns_limit_h_max 20
_diffrn_reflns_limit_h_min -20
_diffrn_reflns_limit_k_max 20
_diffrn_reflns_limit_k_min -19
_diffrn_reflns_limit_l_max 22
_diffrn_reflns_limit_l_min -18
_diffrn_reflns_number 27811
_diffrn_reflns_point_group_measured_fraction_full 1.000
_diffrn_reflns_point_group_measured_fraction_max 0.996
_diffrn_reflns_theta_full 25.242
_diffrn_reflns_theta_max 27.500
_diffrn_reflns_theta_min 1.770
_exptl_absorpt_coefficient_mu 1.331
_exptl_absorpt_correction_T_max 0.777
_exptl_absorpt_correction_T_min 0.653
_exptl_absorpt_correction_type multi-scan
_exptl_absorpt_process_details 'SORTAV (Blessing, 1995)'
_exptl_crystal_colour green
_exptl_crystal_density_diffrn 1.704
_exptl_crystal_description block
_exptl_crystal_F_000 2196
_exptl_crystal_size_max 0.350
_exptl_crystal_size_mid 0.200
_exptl_crystal_size_min 0.200
_refine_diff_density_max 1.121
_refine_diff_density_min -1.722
_refine_diff_density_rms 0.130
_refine_ls_extinction_method none
_refine_ls_goodness_of_fit_ref 1.030
_refine_ls_hydrogen_treatment constr
_refine_ls_matrix_type full
_refine_ls_number_parameters 568
_refine_ls_number_reflns 9733
_refine_ls_number_restraints 0
_refine_ls_restrained_S_all 1.030
_refine_ls_R_factor_all 0.0926
_refine_ls_R_factor_gt 0.0475
_refine_ls_shift/su_max 0.009
_refine_ls_shift/su_mean 0.000
_refine_ls_structure_factor_coef Fsqd
_refine_ls_weighting_details 'w=1/[\s^2^(Fo^2^)+(0.0739P)^2^] where P=(Fo^2^+2Fc^2^)/3'
_refine_ls_weighting_scheme calc
_refine_ls_wR_factor_gt 0.1179
_refine_ls_wR_factor_ref 0.1368
_reflns_Friedel_coverage 0.000
_reflns_number_gt 6154
_reflns_number_total 9733
_reflns_threshold_expression 'I > 2\s(I)'
_cod_data_source_file d0dt03311a2.cif
_cod_data_source_block ic15397
_cod_depositor_comments 'Adding full bibliography for 7705966--7705984.cif.'
_cod_original_sg_symbol_H-M 'P 21/c'
_cod_database_code 7705982
_shelx_shelxl_version_number 2018/3
_shelx_space_group_comment
; 
The symmetry employed for this shelxl refinement is uniquely defined 
by the following loop, which should always be used as a source of 
symmetry information in preference to the above space-group names. 
They are only intended as comments. 
;
_shelx_estimated_absorpt_t_min 0.653
_shelx_estimated_absorpt_t_max 0.777

loop_
_space_group_symop_operation_xyz
'x, y, z'
'-x, y+1/2, -z+1/2'
'-x, -y, -z'
'x, -y-1/2, z-1/2'

loop_
_atom_site_label
_atom_site_type_symbol
_atom_site_fract_x
_atom_site_fract_y
_atom_site_fract_z
_atom_site_U_iso_or_equiv
_atom_site_adp_type
_atom_site_occupancy
_atom_site_site_symmetry_order
_atom_site_calc_flag
_atom_site_refinement_flags_posn
_atom_site_refinement_flags_adp
_atom_site_refinement_flags_occupancy
_atom_site_disorder_assembly
_atom_site_disorder_group
Rh1 Rh 0.75373(2) 0.02050(2) 0.76022(2) 0.02820(11) Uani 1 1 d . . . . .
Rh2 Rh 0.6522(3) 0.0828(3) 0.8240(2) 0.0200(4) Uani 0.500(2) 1 d . . P A 1
Co1 Co 0.8661(6) -0.0510(7) 0.6930(7) 0.0216(5) Uani 0.500(2) 1 d . . P A 1
Rh2' Rh 0.8564(3) -0.0424(4) 0.6969(4) 0.0216(5) Uani 0.500(2) 1 d . . P A 2
Co1' Co 0.6464(6) 0.0899(6) 0.8353(4) 0.0200(4) Uani 0.500(2) 1 d . . P A 2
Cl1 Cl 0.96783(7) -0.11277(7) 0.62563(7) 0.0345(3) Uani 1 1 d . . . . .
Cl2 Cl 0.54365(7) 0.15697(7) 0.89398(7) 0.0357(3) Uani 1 1 d . . . . .
N1 N 0.8850(2) -0.1218(2) 0.7977(2) 0.0281(8) Uani 1 1 d . . . . .
N2 N 0.8110(2) -0.0257(2) 0.8651(2) 0.0256(8) Uani 1 1 d . . . . .
N3 N 0.7414(2) 0.0764(2) 0.9295(2) 0.0278(8) Uani 1 1 d . . . . .
N4 N 0.8212(2) 0.0447(2) 0.6062(2) 0.0283(8) Uani 1 1 d . . . . .
N5 N 0.6964(2) 0.0686(2) 0.6563(2) 0.0268(8) Uani 1 1 d . . . . .
N6 N 0.5764(2) 0.0812(2) 0.7160(2) 0.0277(8) Uani 1 1 d . . . . .
N7 N 0.7601(2) -0.1242(2) 0.6443(2) 0.0275(8) Uani 1 1 d . . . . .
N8 N 0.6822(2) -0.0845(2) 0.7428(2) 0.0274(8) Uani 1 1 d . . . . .
N9 N 0.6101(2) -0.0386(2) 0.8423(2) 0.0266(8) Uani 1 1 d . . . . .
N10 N 0.9404(2) 0.0453(2) 0.7577(2) 0.0275(8) Uani 1 1 d . . . . .
N11 N 0.8252(2) 0.1258(2) 0.7796(2) 0.0257(8) Uani 1 1 d . . . . .
N12 N 0.7042(2) 0.1995(2) 0.79741(19) 0.0271(8) Uani 1 1 d . . . . .
C1 C 0.9309(3) -0.1939(3) 0.7975(3) 0.0329(10) Uani 1 1 d . . . . .
H1 H 0.948580 -0.210234 0.748840 0.040 Uiso 1 1 calc R U . . .
C2 C 0.9536(3) -0.2448(3) 0.8622(3) 0.0386(11) Uani 1 1 d . . . . .
H2 H 0.988040 -0.293376 0.859560 0.046 Uiso 1 1 calc R U . . .
C3 C 0.9236(3) -0.2219(3) 0.9329(3) 0.0396(12) Uani 1 1 d . . . . .
H3 H 0.936557 -0.255962 0.979148 0.047 Uiso 1 1 calc R U . . .
C4 C 0.8768(3) -0.1518(3) 0.9345(3) 0.0338(11) Uani 1 1 d . . . . .
H4 H 0.855366 -0.137880 0.981982 0.041 Uiso 1 1 calc R U . . .
C5 C 0.8581(3) -0.0978(3) 0.8677(2) 0.0264(10) Uani 1 1 d . . . . .
C6 C 0.8099(3) 0.0241(3) 0.9316(2) 0.0284(10) Uani 1 1 d . . . . .
C7 C 0.8760(3) 0.0303(3) 0.9944(3) 0.0336(11) Uani 1 1 d . . . . .
H7 H 0.923545 -0.005876 0.995354 0.040 Uiso 1 1 calc R U . . .
C8 C 0.8744(3) 0.0869(3) 1.0548(3) 0.0424(12) Uani 1 1 d . . . . .
H8 H 0.920714 0.091483 1.096653 0.051 Uiso 1 1 calc R U . . .
C9 C 0.8033(3) 0.1378(3) 1.0537(3) 0.0425(12) Uani 1 1 d . . . . .
H9 H 0.798931 0.176576 1.095597 0.051 Uiso 1 1 calc R U . . .
C10 C 0.7398(3) 0.1303(3) 0.9906(3) 0.0353(11) Uani 1 1 d . . . . .
H10 H 0.691554 0.165392 0.989872 0.042 Uiso 1 1 calc R U . . .
C11 C 0.8760(3) 0.0651(3) 0.5548(3) 0.0350(11) Uani 1 1 d . . . . .
H11 H 0.929859 0.038602 0.561860 0.042 Uiso 1 1 calc R U . . .
C12 C 0.8573(3) 0.1215(3) 0.4938(3) 0.0373(12) Uani 1 1 d . . . . .
H12 H 0.896671 0.132998 0.458660 0.045 Uiso 1 1 calc R U . . .
C13 C 0.7800(3) 0.1615(3) 0.4844(3) 0.0374(11) Uani 1 1 d . . . . .
H13 H 0.764755 0.199943 0.441633 0.045 Uiso 1 1 calc R U . . .
C14 C 0.7250(3) 0.1454(3) 0.5372(3) 0.0359(11) Uani 1 1 d . . . . .
H14 H 0.672587 0.174628 0.532188 0.043 Uiso 1 1 calc R U . . .
C15 C 0.7456(3) 0.0866(3) 0.5980(3) 0.0287(10) Uani 1 1 d . . . . .
C16 C 0.6113(3) 0.0771(3) 0.6475(2) 0.0278(10) Uani 1 1 d . . . . .
C17 C 0.5556(3) 0.0758(3) 0.5743(3) 0.0366(11) Uani 1 1 d . . . . .
H17 H 0.578018 0.078237 0.525710 0.044 Uiso 1 1 calc R U . . .
C18 C 0.4699(3) 0.0713(3) 0.5725(3) 0.0397(12) Uani 1 1 d . . . . .
H18 H 0.433419 0.069842 0.523054 0.048 Uiso 1 1 calc R U . . .
C19 C 0.4365(3) 0.0687(3) 0.6432(3) 0.0414(12) Uani 1 1 d . . . . .
H19 H 0.377518 0.063035 0.643189 0.050 Uiso 1 1 calc R U . . .
C20 C 0.4918(3) 0.0745(3) 0.7133(3) 0.0340(11) Uani 1 1 d . . . . .
H20 H 0.469531 0.073926 0.762040 0.041 Uiso 1 1 calc R U . . .
C21 C 0.7650(3) -0.1644(3) 0.5744(3) 0.0339(11) Uani 1 1 d . . . . .
H21 H 0.816218 -0.159615 0.553015 0.041 Uiso 1 1 calc R U . . .
C22 C 0.7016(3) -0.2108(3) 0.5330(3) 0.0353(11) Uani 1 1 d . . . . .
H22 H 0.709135 -0.239164 0.485292 0.042 Uiso 1 1 calc R U . . .
C23 C 0.6257(3) -0.2156(3) 0.5626(3) 0.0355(11) Uani 1 1 d . . . . .
H23 H 0.579866 -0.246873 0.534738 0.043 Uiso 1 1 calc R U . . .
C24 C 0.6171(3) -0.1752(3) 0.6319(2) 0.0312(10) Uani 1 1 d . . . . .
H24 H 0.564768 -0.177430 0.651764 0.037 Uiso 1 1 calc R U . . .
C25 C 0.6854(3) -0.1302(3) 0.6740(2) 0.0251(9) Uani 1 1 d . . . . .
C26 C 0.6276(3) -0.1027(3) 0.7955(2) 0.0268(10) Uani 1 1 d . . . . .
C27 C 0.5946(3) -0.1845(3) 0.8052(3) 0.0336(11) Uani 1 1 d . . . . .
H27 H 0.609031 -0.230196 0.773443 0.040 Uiso 1 1 calc R U . . .
C28 C 0.5417(3) -0.1982(3) 0.8607(3) 0.0344(11) Uani 1 1 d . . . . .
H28 H 0.517925 -0.252674 0.866156 0.041 Uiso 1 1 calc R U . . .
C29 C 0.5236(3) -0.1313(3) 0.9084(3) 0.0355(11) Uani 1 1 d . . . . .
H29 H 0.487231 -0.139057 0.947073 0.043 Uiso 1 1 calc R U . . .
C30 C 0.5586(3) -0.0552(3) 0.8986(3) 0.0328(11) Uani 1 1 d . . . . .
H30 H 0.547221 -0.010179 0.932525 0.039 Uiso 1 1 calc R U . . .
C31 C 1.0241(3) 0.0298(3) 0.7704(3) 0.0325(11) Uani 1 1 d . . . . .
H31 H 1.044357 -0.019084 0.746666 0.039 Uiso 1 1 calc R U . . .
C32 C 1.0817(3) 0.0812(3) 0.8159(3) 0.0376(12) Uani 1 1 d . . . . .
H32 H 1.140335 0.068539 0.823454 0.045 Uiso 1 1 calc R U . . .
C33 C 1.0514(3) 0.1519(3) 0.8501(3) 0.0367(11) Uani 1 1 d . . . . .
H33 H 1.089583 0.188800 0.881689 0.044 Uiso 1 1 calc R U . . .
C34 C 0.9668(3) 0.1694(3) 0.8390(3) 0.0320(10) Uani 1 1 d . . . . .
H34 H 0.946191 0.217313 0.863906 0.038 Uiso 1 1 calc R U . . .
C35 C 0.9110(3) 0.1162(3) 0.7909(2) 0.0255(9) Uani 1 1 d . . . . .
C36 C 0.7861(3) 0.2025(3) 0.7817(2) 0.0257(9) Uani 1 1 d . . . . .
C37 C 0.8200(3) 0.2813(3) 0.7641(3) 0.0337(11) Uani 1 1 d . . . . .
H37 H 0.876844 0.284428 0.754685 0.040 Uiso 1 1 calc R U . . .
C38 C 0.7728(3) 0.3526(3) 0.7604(3) 0.0379(11) Uani 1 1 d . . . . .
H38 H 0.797041 0.405491 0.749413 0.045 Uiso 1 1 calc R U . . .
C39 C 0.6891(3) 0.3489(3) 0.7725(3) 0.0374(11) Uani 1 1 d . . . . .
H39 H 0.654424 0.398067 0.768694 0.045 Uiso 1 1 calc R U . . .
C40 C 0.6590(3) 0.2719(3) 0.7900(3) 0.0349(11) Uani 1 1 d . . . . .
H40 H 0.601550 0.268697 0.797626 0.042 Uiso 1 1 calc R U . . .
O1 O 0.7346(2) 0.5670(2) 0.75070(19) 0.0416(8) Uani 1 1 d . . . . .
C41 C 0.6697(3) 0.5509(4) 0.6167(3) 0.0520(14) Uani 1 1 d . . . . .
H41A H 0.719913 0.528524 0.597493 0.078 Uiso 1 1 calc R U . . .
H41B H 0.633911 0.580152 0.573223 0.078 Uiso 1 1 calc R U . . .
H41C H 0.637956 0.504120 0.635966 0.078 Uiso 1 1 calc R U . . .
C42 C 0.6961(3) 0.6125(3) 0.6838(3) 0.0431(13) Uani 1 1 d . . . . .
H42A H 0.736264 0.654485 0.667675 0.052 Uiso 1 1 calc R U . . .
H42B H 0.646162 0.643402 0.696794 0.052 Uiso 1 1 calc R U . . .
C43 C 0.7727(3) 0.6201(3) 0.8129(3) 0.0478(13) Uani 1 1 d . . . . .
H43A H 0.729379 0.656115 0.832100 0.057 Uiso 1 1 calc R U . . .
H43B H 0.814781 0.657562 0.793428 0.057 Uiso 1 1 calc R U . . .
C44 C 0.8146(3) 0.5657(4) 0.8786(3) 0.0470(13) Uani 1 1 d . . . . .
H44A H 0.772548 0.528963 0.897513 0.071 Uiso 1 1 calc R U . . .
H44B H 0.841193 0.601598 0.922370 0.071 Uiso 1 1 calc R U . . .
H44C H 0.857796 0.530761 0.859189 0.071 Uiso 1 1 calc R U . . .

loop_
_atom_site_aniso_label
_atom_site_aniso_U_11
_atom_site_aniso_U_22
_atom_site_aniso_U_33
_atom_site_aniso_U_23
_atom_site_aniso_U_13
_atom_site_aniso_U_12
Rh1 0.0286(2) 0.0320(2) 0.0252(2) -0.00056(15) 0.00772(15) -0.00049(15)
Rh2 0.0231(7) 0.0249(8) 0.0141(11) -0.0035(7) 0.0104(6) 0.0021(5)
Co1 0.0204(12) 0.0253(12) 0.0208(6) -0.0005(7) 0.0085(7) 0.0030(7)
Rh2' 0.0204(12) 0.0253(12) 0.0208(6) -0.0005(7) 0.0085(7) 0.0030(7)
Co1' 0.0231(7) 0.0249(8) 0.0141(11) -0.0035(7) 0.0104(6) 0.0021(5)
Cl1 0.0327(6) 0.0378(6) 0.0366(6) 0.0003(5) 0.0168(5) 0.0047(5)
Cl2 0.0350(6) 0.0394(6) 0.0361(6) -0.0014(5) 0.0166(5) 0.0060(5)
N1 0.032(2) 0.028(2) 0.0261(19) -0.0008(16) 0.0095(16) -0.0016(16)
N2 0.0270(19) 0.029(2) 0.0222(19) 0.0018(15) 0.0077(16) 0.0022(16)
N3 0.032(2) 0.033(2) 0.0207(19) -0.0004(16) 0.0100(16) -0.0004(17)
N4 0.033(2) 0.031(2) 0.0233(19) 0.0012(16) 0.0111(16) -0.0006(16)
N5 0.028(2) 0.033(2) 0.0209(18) 0.0011(16) 0.0077(15) 0.0013(16)
N6 0.029(2) 0.029(2) 0.026(2) -0.0004(16) 0.0066(16) 0.0053(16)
N7 0.030(2) 0.032(2) 0.0231(19) -0.0006(16) 0.0111(16) 0.0002(16)
N8 0.028(2) 0.031(2) 0.0244(19) 0.0004(16) 0.0098(16) -0.0029(16)
N9 0.027(2) 0.031(2) 0.0230(19) 0.0012(16) 0.0066(16) 0.0012(16)
N10 0.027(2) 0.032(2) 0.026(2) 0.0021(16) 0.0085(16) -0.0029(16)
N11 0.0225(19) 0.030(2) 0.0252(19) -0.0010(16) 0.0072(15) -0.0028(15)
N12 0.032(2) 0.032(2) 0.0183(18) -0.0021(16) 0.0077(15) 0.0029(16)
C1 0.030(2) 0.033(3) 0.038(3) -0.003(2) 0.010(2) 0.003(2)
C2 0.044(3) 0.031(3) 0.041(3) 0.001(2) 0.011(2) 0.007(2)
C3 0.045(3) 0.038(3) 0.035(3) 0.010(2) 0.004(2) 0.003(2)
C4 0.043(3) 0.035(3) 0.024(2) 0.001(2) 0.008(2) -0.001(2)
C5 0.023(2) 0.033(2) 0.024(2) -0.0020(19) 0.0058(18) -0.0008(19)
C6 0.031(2) 0.033(2) 0.022(2) 0.0018(19) 0.0088(19) -0.004(2)
C7 0.036(3) 0.036(3) 0.029(2) 0.002(2) 0.006(2) 0.004(2)
C8 0.053(3) 0.040(3) 0.030(3) -0.002(2) -0.010(2) -0.012(3)
C9 0.068(4) 0.032(3) 0.028(3) -0.008(2) 0.010(3) -0.004(3)
C10 0.047(3) 0.034(3) 0.028(2) -0.004(2) 0.013(2) 0.002(2)
C11 0.037(3) 0.037(3) 0.035(3) -0.004(2) 0.019(2) -0.004(2)
C12 0.045(3) 0.036(3) 0.036(3) 0.000(2) 0.024(2) 0.000(2)
C13 0.055(3) 0.034(3) 0.026(2) 0.006(2) 0.014(2) 0.002(2)
C14 0.039(3) 0.037(3) 0.033(3) 0.007(2) 0.011(2) 0.006(2)
C15 0.028(2) 0.031(2) 0.028(2) -0.004(2) 0.0093(19) -0.0038(19)
C16 0.033(3) 0.027(2) 0.025(2) 0.0022(19) 0.0073(19) 0.0031(19)
C17 0.039(3) 0.040(3) 0.031(3) -0.003(2) 0.007(2) -0.002(2)
C18 0.037(3) 0.043(3) 0.036(3) -0.004(2) -0.003(2) 0.005(2)
C19 0.035(3) 0.043(3) 0.047(3) -0.007(2) 0.007(2) 0.002(2)
C20 0.025(2) 0.040(3) 0.038(3) -0.004(2) 0.008(2) 0.003(2)
C21 0.035(3) 0.040(3) 0.029(2) -0.002(2) 0.011(2) 0.001(2)
C22 0.044(3) 0.040(3) 0.023(2) -0.004(2) 0.012(2) 0.000(2)
C23 0.044(3) 0.039(3) 0.025(2) -0.004(2) 0.006(2) -0.015(2)
C24 0.035(3) 0.033(3) 0.027(2) 0.002(2) 0.010(2) -0.004(2)
C25 0.031(2) 0.025(2) 0.020(2) 0.0014(18) 0.0039(18) 0.0004(19)
C26 0.024(2) 0.036(3) 0.020(2) 0.0003(19) 0.0032(18) 0.0035(19)
C27 0.042(3) 0.032(3) 0.029(2) 0.001(2) 0.013(2) 0.004(2)
C28 0.035(3) 0.038(3) 0.032(3) 0.008(2) 0.009(2) -0.005(2)
C29 0.038(3) 0.045(3) 0.027(2) 0.006(2) 0.014(2) 0.005(2)
C30 0.032(3) 0.041(3) 0.027(2) 0.006(2) 0.012(2) 0.003(2)
C31 0.029(3) 0.034(3) 0.036(3) 0.005(2) 0.010(2) 0.001(2)
C32 0.026(2) 0.050(3) 0.038(3) 0.010(2) 0.008(2) 0.002(2)
C33 0.038(3) 0.044(3) 0.028(2) 0.004(2) 0.004(2) -0.014(2)
C34 0.034(3) 0.035(3) 0.029(2) 0.002(2) 0.011(2) -0.005(2)
C35 0.028(2) 0.032(2) 0.018(2) 0.0046(18) 0.0072(18) -0.0048(19)
C36 0.028(2) 0.031(2) 0.017(2) -0.0004(18) 0.0029(18) -0.0004(19)
C37 0.035(3) 0.040(3) 0.027(2) 0.000(2) 0.006(2) -0.001(2)
C38 0.051(3) 0.031(3) 0.032(3) 0.002(2) 0.007(2) -0.003(2)
C39 0.044(3) 0.033(3) 0.037(3) 0.004(2) 0.010(2) 0.007(2)
C40 0.038(3) 0.039(3) 0.029(3) -0.001(2) 0.011(2) 0.006(2)
O1 0.043(2) 0.042(2) 0.041(2) -0.0002(17) 0.0087(16) -0.0020(16)
C41 0.036(3) 0.068(4) 0.048(3) -0.007(3) -0.005(3) 0.006(3)
C42 0.030(3) 0.047(3) 0.054(3) 0.009(3) 0.011(2) 0.007(2)
C43 0.050(3) 0.052(3) 0.043(3) -0.008(3) 0.013(3) -0.009(3)
C44 0.047(3) 0.059(3) 0.037(3) -0.003(3) 0.009(2) -0.004(3)

loop_
_atom_type_symbol
_atom_type_description
_atom_type_scat_dispersion_real
_atom_type_scat_dispersion_imag
_atom_type_scat_source
C C 0.0033 0.0016 'International Tables Vol C Tables 4.2.6.8 and 6.1.1.4'
H H 0.0000 0.0000 'International Tables Vol C Tables 4.2.6.8 and 6.1.1.4'
N N 0.0061 0.0033 'International Tables Vol C Tables 4.2.6.8 and 6.1.1.4'
O O 0.0106 0.0060 'International Tables Vol C Tables 4.2.6.8 and 6.1.1.4'
Cl Cl 0.1484 0.1585 'International Tables Vol C Tables 4.2.6.8 and 6.1.1.4'
Co Co 0.3494 0.9721 'International Tables Vol C Tables 4.2.6.8 and 6.1.1.4'
Rh Rh -1.1178 0.9187 'International Tables Vol C Tables 4.2.6.8 and 6.1.1.4'

loop_
_geom_angle_atom_site_label_1
_geom_angle_atom_site_label_2
_geom_angle_atom_site_label_3
_geom_angle
_geom_angle_site_symmetry_1
_geom_angle_site_symmetry_3
_geom_angle_publ_flag
N8 Rh1 N5 90.38(14) . . ?
N8 Rh1 N2 90.35(14) . . ?
N5 Rh1 N2 179.02(14) . . ?
N8 Rh1 N11 179.04(13) . . ?
N5 Rh1 N11 90.33(14) . . ?
N2 Rh1 N11 88.93(14) . . ?
N8 Rh1 Rh2 89.59(16) . . ?
N5 Rh1 Rh2 89.56(16) . . ?
N2 Rh1 Rh2 89.80(16) . . ?
N11 Rh1 Rh2 89.76(16) . . ?
N8 Rh1 Rh2' 90.46(19) . . ?
N5 Rh1 Rh2' 90.86(19) . . ?
N2 Rh1 Rh2' 89.79(19) . . ?
N11 Rh1 Rh2' 90.19(19) . . ?
N8 Rh1 Co1' 90.8(2) . . ?
N5 Rh1 Co1' 91.5(2) . . ?
N2 Rh1 Co1' 87.9(2) . . ?
N11 Rh1 Co1' 88.5(2) . . ?
Rh2' Rh1 Co1' 177.4(3) . . ?
N8 Rh1 Co1 89.7(3) . . ?
N5 Rh1 Co1 91.9(3) . . ?
N2 Rh1 Co1 88.8(3) . . ?
N11 Rh1 Co1 90.9(3) . . ?
Rh2 Rh1 Co1 178.4(3) . . ?
N6 Rh2 N9 87.8(2) . . ?
N6 Rh2 N12 91.0(2) . . ?
N9 Rh2 N12 173.4(2) . . ?
N6 Rh2 N3 173.2(2) . . ?
N9 Rh2 N3 91.3(2) . . ?
N12 Rh2 N3 89.2(2) . . ?
N6 Rh2 Rh1 86.40(15) . . ?
N9 Rh2 Rh1 86.88(18) . . ?
N12 Rh2 Rh1 86.60(18) . . ?
N3 Rh2 Rh1 86.8(2) . . ?
N6 Rh2 Cl2 94.1(2) . . ?
N9 Rh2 Cl2 95.43(19) . . ?
N12 Rh2 Cl2 91.10(18) . . ?
N3 Rh2 Cl2 92.71(15) . . ?
Rh1 Rh2 Cl2 177.7(3) . . ?
N7 Co1 N1 92.6(5) . . ?
N7 Co1 N4 87.1(4) . . ?
N1 Co1 N4 161.7(4) . . ?
N7 Co1 N10 160.6(4) . . ?
N1 Co1 N10 86.7(5) . . ?
N4 Co1 N10 87.6(5) . . ?
N7 Co1 Cl1 99.1(4) . . ?
N1 Co1 Cl1 100.0(4) . . ?
N4 Co1 Cl1 98.1(4) . . ?
N10 Co1 Cl1 100.0(4) . . ?
N7 Co1 Rh1 80.6(3) . . ?
N1 Co1 Rh1 82.8(3) . . ?
N4 Co1 Rh1 79.1(3) . . ?
N10 Co1 Rh1 80.2(3) . . ?
Cl1 Co1 Rh1 177.2(6) . . ?
N10 Rh2' N4 90.7(3) . . ?
N10 Rh2' N1 86.9(3) . . ?
N4 Rh2' N1 173.3(3) . . ?
N10 Rh2' N7 172.5(3) . . ?
N4 Rh2' N7 89.5(3) . . ?
N1 Rh2' N7 92.1(3) . . ?
N10 Rh2' Rh1 86.3(2) . . ?
N4 Rh2' Rh1 86.0(2) . . ?
N1 Rh2' Rh1 87.6(2) . . ?
N7 Rh2' Rh1 86.2(2) . . ?
N10 Rh2' Cl1 94.5(2) . . ?
N4 Rh2' Cl1 93.7(2) . . ?
N1 Rh2' Cl1 92.6(2) . . ?
N7 Rh2' Cl1 93.0(2) . . ?
Rh1 Rh2' Cl1 179.1(3) . . ?
N3 Co1' N12 90.9(4) . . ?
N3 Co1' N9 91.9(4) . . ?
N12 Co1' N9 160.0(3) . . ?
N3 Co1' N6 160.6(4) . . ?
N12 Co1' N6 87.4(4) . . ?
N9 Co1' N6 83.4(3) . . ?
N3 Co1' Cl2 101.8(3) . . ?
N12 Co1' Cl2 97.6(3) . . ?
N9 Co1' Cl2 101.3(3) . . ?
N6 Co1' Cl2 97.6(4) . . ?
N3 Co1' Rh1 82.5(3) . . ?
N12 Co1' Rh1 80.6(3) . . ?
N9 Co1' Rh1 80.1(3) . . ?
N6 Co1' Rh1 78.2(2) . . ?
Cl2 Co1' Rh1 175.5(4) . . ?
C1 N1 C5 118.2(4) . . ?
C1 N1 Rh2' 123.1(3) . . ?
C5 N1 Rh2' 118.6(3) . . ?
C1 N1 Co1 117.1(4) . . ?
C5 N1 Co1 124.5(4) . . ?
C5 N2 C6 121.6(4) . . ?
C5 N2 Rh1 120.5(3) . . ?
C6 N2 Rh1 117.4(3) . . ?
C10 N3 C6 118.0(4) . . ?
C10 N3 Co1' 116.1(4) . . ?
C6 N3 Co1' 125.5(3) . . ?
C10 N3 Rh2 122.3(3) . . ?
C6 N3 Rh2 119.0(3) . . ?
C11 N4 C15 117.7(4) . . ?
C11 N4 Rh2' 120.1(3) . . ?
C15 N4 Rh2' 122.1(3) . . ?
C11 N4 Co1 115.0(4) . . ?
C15 N4 Co1 127.4(4) . . ?
C16 N5 C15 124.9(4) . . ?
C16 N5 Rh1 116.9(3) . . ?
C15 N5 Rh1 118.2(3) . . ?
C20 N6 C16 120.3(4) . . ?
C20 N6 Rh2 119.1(3) . . ?
C16 N6 Rh2 120.2(3) . . ?
C20 N6 Co1' 114.1(3) . . ?
C16 N6 Co1' 125.4(3) . . ?
C21 N7 C25 117.3(4) . . ?
C21 N7 Co1 116.6(4) . . ?
C25 N7 Co1 126.0(4) . . ?
C21 N7 Rh2' 121.4(3) . . ?
C25 N7 Rh2' 120.7(3) . . ?
C26 N8 C25 123.5(4) . . ?
C26 N8 Rh1 118.8(3) . . ?
C25 N8 Rh1 117.5(3) . . ?
C26 N9 C30 118.0(4) . . ?
C26 N9 Rh2 120.4(3) . . ?
C30 N9 Rh2 121.5(3) . . ?
C26 N9 Co1' 127.2(3) . . ?
C30 N9 Co1' 114.7(3) . . ?
C31 N10 C35 118.6(4) . . ?
C31 N10 Rh2' 120.6(3) . . ?
C35 N10 Rh2' 120.6(3) . . ?
C31 N10 Co1 114.7(4) . . ?
C35 N10 Co1 126.6(3) . . ?
C36 N11 C35 123.3(4) . . ?
C36 N11 Rh1 118.9(3) . . ?
C35 N11 Rh1 117.8(3) . . ?
C40 N12 C36 117.8(4) . . ?
C40 N12 Co1' 117.9(3) . . ?
C36 N12 Co1' 124.3(4) . . ?
C40 N12 Rh2 122.6(3) . . ?
C36 N12 Rh2 119.5(3) . . ?
N1 C1 C2 124.7(4) . . ?
C1 C2 C3 117.0(4) . . ?
C4 C3 C2 119.6(4) . . ?
C3 C4 C5 122.1(4) . . ?
N2 C5 N1 116.4(4) . . ?
N2 C5 C4 125.3(4) . . ?
N1 C5 C4 118.2(4) . . ?
N3 C6 N2 115.6(4) . . ?
N3 C6 C7 119.5(4) . . ?
N2 C6 C7 124.6(4) . . ?
C8 C7 C6 121.8(5) . . ?
C7 C8 C9 118.4(5) . . ?
C10 C9 C8 118.1(4) . . ?
N3 C10 C9 124.2(5) . . ?
C12 C11 N4 123.4(4) . . ?
C11 C12 C13 118.5(4) . . ?
C14 C13 C12 119.6(4) . . ?
C13 C14 C15 120.3(4) . . ?
N4 C15 N5 114.7(4) . . ?
N4 C15 C14 120.4(4) . . ?
N5 C15 C14 124.8(4) . . ?
N5 C16 N6 116.4(4) . . ?
N5 C16 C17 125.8(4) . . ?
N6 C16 C17 117.7(4) . . ?
C18 C17 C16 121.0(4) . . ?
C17 C18 C19 119.9(5) . . ?
C20 C19 C18 117.9(4) . . ?
N6 C20 C19 122.9(4) . . ?
C22 C21 N7 124.6(4) . . ?
C21 C22 C23 117.9(4) . . ?
C24 C23 C22 119.8(4) . . ?
C23 C24 C25 120.1(4) . . ?
N7 C25 N8 115.0(4) . . ?
N7 C25 C24 120.2(4) . . ?
N8 C25 C24 124.6(4) . . ?
N9 C26 N8 116.1(4) . . ?
N9 C26 C27 120.2(4) . . ?
N8 C26 C27 123.6(4) . . ?
C28 C27 C26 120.2(4) . . ?
C27 C28 C29 119.1(4) . . ?
C30 C29 C28 118.5(4) . . ?
C29 C30 N9 124.0(4) . . ?
N10 C31 C32 123.3(4) . . ?
C31 C32 C33 117.7(4) . . ?
C34 C33 C32 120.6(4) . . ?
C33 C34 C35 119.6(4) . . ?
N11 C35 N10 115.6(4) . . ?
N11 C35 C34 123.9(4) . . ?
N10 C35 C34 120.2(4) . . ?
N11 C36 N12 115.3(4) . . ?
N11 C36 C37 125.7(4) . . ?
N12 C36 C37 118.8(4) . . ?
C38 C37 C36 121.0(4) . . ?
C37 C38 C39 120.2(4) . . ?
C40 C39 C38 117.0(4) . . ?
N12 C40 C39 125.1(4) . . ?
C42 O1 C43 112.9(4) . . ?
O1 C42 C41 108.8(4) . . ?
O1 C43 C44 108.4(4) . . ?

loop_
_geom_bond_atom_site_label_1
_geom_bond_atom_site_label_2
_geom_bond_distance
_geom_bond_site_symmetry_2
_geom_bond_publ_flag
Rh1 N8 2.010(3) . ?
Rh1 N5 2.014(3) . ?
Rh1 N2 2.015(3) . ?
Rh1 N11 2.015(3) . ?
Rh1 Rh2 2.307(3) . ?
Rh1 Rh2' 2.321(4) . ?
Rh1 Co1' 2.540(6) . ?
Rh1 Co1 2.539(8) . ?
Rh2 N6 2.045(6) . ?
Rh2 N9 2.069(6) . ?
Rh2 N12 2.098(6) . ?
Rh2 N3 2.121(6) . ?
Rh2 Cl2 2.537(4) . ?
Co1 N7 2.117(12) . ?
Co1 N1 2.086(12) . ?
Co1 N4 2.157(12) . ?
Co1 N10 2.130(12) . ?
Co1 Cl1 2.341(8) . ?
Rh2' N10 2.092(8) . ?
Rh2' N4 2.079(7) . ?
Rh2' N1 2.117(8) . ?
Rh2' N7 2.104(8) . ?
Rh2' Cl1 2.558(4) . ?
Co1' N3 2.049(10) . ?
Co1' N12 2.108(10) . ?
Co1' N9 2.117(10) . ?
Co1' N6 2.170(9) . ?
Co1' Cl2 2.307(6) . ?
N1 C1 1.354(5) . ?
N1 C5 1.380(5) . ?
N2 C5 1.362(5) . ?
N2 C6 1.379(5) . ?
N3 C10 1.346(5) . ?
N3 C6 1.369(5) . ?
N4 C11 1.368(5) . ?
N4 C15 1.369(5) . ?
N5 C16 1.356(5) . ?
N5 C15 1.387(5) . ?
N6 C20 1.353(5) . ?
N6 C16 1.368(5) . ?
N7 C21 1.361(5) . ?
N7 C25 1.371(5) . ?
N8 C26 1.374(5) . ?
N8 C25 1.382(5) . ?
N9 C26 1.342(5) . ?
N9 C30 1.381(5) . ?
N10 C31 1.349(5) . ?
N10 C35 1.369(5) . ?
N11 C36 1.366(5) . ?
N11 C35 1.368(5) . ?
N12 C40 1.348(5) . ?
N12 C36 1.379(5) . ?
C1 C2 1.366(6) . ?
C2 C3 1.408(6) . ?
C3 C4 1.339(6) . ?
C4 C5 1.415(6) . ?
C6 C7 1.390(6) . ?
C7 C8 1.365(6) . ?
C8 C9 1.391(7) . ?
C9 C10 1.367(7) . ?
C11 C12 1.366(6) . ?
C12 C13 1.378(6) . ?
C13 C14 1.373(6) . ?
C14 C15 1.392(6) . ?
C16 C17 1.418(6) . ?
C17 C18 1.371(6) . ?
C18 C19 1.388(7) . ?
C19 C20 1.377(7) . ?
C21 C22 1.359(6) . ?
C22 C23 1.387(6) . ?
C23 C24 1.366(6) . ?
C24 C25 1.407(6) . ?
C26 C27 1.414(6) . ?
C27 C28 1.377(6) . ?
C28 C29 1.389(6) . ?
C29 C30 1.346(6) . ?
C31 C32 1.376(6) . ?
C32 C33 1.380(7) . ?
C33 C34 1.367(6) . ?
C34 C35 1.397(6) . ?
C36 C37 1.407(6) . ?
C37 C38 1.351(6) . ?
C38 C39 1.390(7) . ?
C39 C40 1.357(6) . ?
O1 C42 1.407(6) . ?
O1 C43 1.413(6) . ?
C41 C42 1.510(7) . ?
C43 C44 1.487(7) . ?
